data_2211353
loop_
_publ_author_name
'Zheng, Ji-Fu'
'Zhang, Suo-Qin'
'Wang, Li'
'Yang, Song-Tao'
'Li, Yao-Xian'

_publ_section_title
;
 (<i>S</i>)-<i>N</i>-(1<i>H</i>-Tetrazol-5-ylmethyl)pyrrolidine-2-carboxamide
 dihydrate
;
_journal_coeditor_code CV2144
_journal_issue 12
_journal_name_full 'Acta Crystallographica Section E'
_journal_page_first o5927
_journal_page_last o5928
_journal_paper_doi 10.1107/S1600536806050380
_journal_volume 62
_journal_year 2006
_chemical_formula_iupac 'C7 H12 N6 O, 2H2 O'
_chemical_formula_moiety 'C7 H12 N6 O, 2H2 O'
_chemical_formula_sum 'C7 H16 N6 O3'
_chemical_formula_weight 232.26
_chemical_name_systematic
;
(S)-N-(1H-Tetrazol-5-ylmethyl)pyrrolidine-2-carboxamide dihydrate
;
_space_group_IT_number 19
_symmetry_cell_setting orthorhombic
_symmetry_space_group_name_Hall 'P 2ac 2ab'
_symmetry_space_group_name_H-M 'P 21 21 21'
_atom_sites_solution_hydrogens geom
_atom_sites_solution_primary direct
_atom_sites_solution_secondary difmap
_cell_angle_alpha 90.00
_cell_angle_beta 90.00
_cell_angle_gamma 90.00
_cell_formula_units_Z 4
_cell_length_a 9.2217(8)
_cell_length_b 12.0008(11)
_cell_length_c 10.2391(10)
_cell_measurement_reflns_used 90
_cell_measurement_temperature 293(2)
_cell_measurement_theta_max 28.24
_cell_measurement_theta_min 2.61
_cell_volume 1133.14(18)
_computing_cell_refinement 'SAINT-Plus (Bruker, 2003)'
_computing_data_collection 'SMART (Bruker, 2003)'
_computing_data_reduction SAINT-Plus
_computing_molecular_graphics 'SHELXTL (Bruker, 2003)'
_computing_publication_material SHELXTL
_computing_structure_refinement 'SHELXL97 (Sheldrick, 1997)'
_computing_structure_solution 'SHELXS97 (Sheldrick, 1997)'
_diffrn_ambient_temperature 293(2)
_diffrn_measured_fraction_theta_full 1.000
_diffrn_measured_fraction_theta_max 0.947
_diffrn_measurement_device_type 'Bruker SMART APEX CCD'
_diffrn_measurement_method \w
_diffrn_radiation_monochromator graphite
_diffrn_radiation_source 'fine-focus sealed tube'
_diffrn_radiation_type MoK\a
_diffrn_radiation_wavelength 0.71073
_diffrn_reflns_av_R_equivalents 0.0880
_diffrn_reflns_av_sigmaI/netI 0.0388
_diffrn_reflns_limit_h_max 11
_diffrn_reflns_limit_h_min -12
_diffrn_reflns_limit_k_max 11
_diffrn_reflns_limit_k_min -15
_diffrn_reflns_limit_l_max 13
_diffrn_reflns_limit_l_min -12
_diffrn_reflns_number 7136
_diffrn_reflns_theta_full 26.30
_diffrn_reflns_theta_max 28.24
_diffrn_reflns_theta_min 2.61
_diffrn_standards_decay_% 0
_diffrn_standards_interval_count 0
_diffrn_standards_number 0
_exptl_absorpt_coefficient_mu 0.108
_exptl_absorpt_correction_type none
_exptl_absorpt_process_details none
_exptl_crystal_colour colourless
_exptl_crystal_density_diffrn 1.361
_exptl_crystal_density_method 'not measured'
_exptl_crystal_description rod
_exptl_crystal_F_000 496
_exptl_crystal_size_max 0.45
_exptl_crystal_size_mid 0.22
_exptl_crystal_size_min 0.22
_refine_diff_density_max 0.461
_refine_diff_density_min -0.248
_refine_ls_extinction_method none
_refine_ls_goodness_of_fit_ref 1.062
_refine_ls_hydrogen_treatment mixed
_refine_ls_matrix_type full
_refine_ls_number_parameters 173
_refine_ls_number_reflns 1533
_refine_ls_number_restraints 7
_refine_ls_restrained_S_all 1.060
_refine_ls_R_factor_all 0.0523
_refine_ls_R_factor_gt 0.0503
_refine_ls_shift/su_max 0.006
_refine_ls_shift/su_mean 0.000
_refine_ls_structure_factor_coef Fsqd
_refine_ls_weighting_details 'calc w=1/[\s^2^(Fo^2^)+(0.1P)^2^] where P=(Fo^2^+2Fc^2^)/3'
_refine_ls_weighting_scheme calc
_refine_ls_wR_factor_gt 0.1393
_refine_ls_wR_factor_ref 0.1413
_reflns_number_gt 1427
_reflns_number_total 1533
_reflns_threshold_expression I>2\s(I)
_cod_data_source_file cv2144.cif
_cod_data_source_block I
_cod_database_code 2211353
_cod_database_fobs_code 2211353

loop_
_symmetry_equiv_pos_as_xyz
'x, y, z'
'-x+1/2, -y, z+1/2'
'-x, y+1/2, -z+1/2'
'x+1/2, -y+1/2, -z'

loop_
_atom_site_type_symbol
_atom_site_label
_atom_site_fract_x
_atom_site_fract_y
_atom_site_fract_z
_atom_site_U_iso_or_equiv
_atom_site_adp_type
_atom_site_calc_flag
_atom_site_refinement_flags
_atom_site_occupancy
N N1 1.22440(19) 0.81263(14) 0.39529(17) 0.0310(4) Uani d D 1
C C1 1.1431(2) 0.92102(16) 0.3960(2) 0.0304(4) Uani d D 1
C C4 1.2355(3) 0.7745(2) 0.2553(2) 0.0454(6) Uani d . 1
H H4A 1.3305 0.7433 0.2375 0.054 Uiso calc R 1
H H4B 1.1624 0.7187 0.2360 0.054 Uiso calc R 1
C C3 1.2106(3) 0.8786(2) 0.1764(2) 0.0492(6) Uani d . 1
H H3A 1.1769 0.8609 0.0891 0.059 Uiso calc R 1
H H3B 1.2984 0.9228 0.1703 0.059 Uiso calc R 1
C C2 1.0946(3) 0.9390(2) 0.2540(2) 0.0453(6) Uani d . 1
H H2A 0.9996 0.9069 0.2385 0.054 Uiso calc R 1
H H2B 1.0921 1.0177 0.2322 0.054 Uiso calc R 1
C C5 1.0151(2) 0.91461(17) 0.4898(2) 0.0304(4) Uani d . 1
C C6 0.8219(2) 1.01949(18) 0.5946(2) 0.0363(5) Uani d . 1
H H6A 0.8179 1.0927 0.6346 0.044 Uiso calc R 1
H H6B 0.8273 0.9647 0.6641 0.044 Uiso calc R 1
C C7 0.6854(2) 1.00056(16) 0.5173(2) 0.0324(5) Uani d . 1
N N2 0.9519(2) 1.01164(15) 0.5144(2) 0.0353(4) Uani d D 1
N N6 0.6113(2) 1.08146(15) 0.46001(19) 0.0391(4) Uani d . 1
N N5 0.4993(2) 1.03045(16) 0.4028(2) 0.0426(5) Uani d . 1
N N4 0.5063(2) 0.92343(17) 0.4247(3) 0.0489(5) Uani d . 1
N N3 0.6240(2) 0.90225(16) 0.4972(3) 0.0476(5) Uani d . 1
H H3 0.6534 0.8385 0.5249 0.057 Uiso calc R 1
O O1 0.9744(2) 0.82510(14) 0.53455(19) 0.0469(5) Uani d . 1
H H2 0.987(3) 1.0724(14) 0.485(3) 0.038(7) Uiso d D 1
H H1 1.3126(14) 0.822(2) 0.419(3) 0.032(6) Uiso d D 1
H H4 1.205(2) 0.9797(18) 0.430(3) 0.039(7) Uiso d D 1
O OW1 1.0795(2) 1.20724(14) 0.4100(2) 0.0531(5) Uani d D 1
H H2W1 1.088(4) 1.2673(15) 0.454(3) 0.054(9) Uiso d D 1
H H1W1 1.154(3) 1.200(4) 0.361(4) 0.091(13) Uiso d D 1
O OW2 0.3321(3) 1.1963(3) 0.2665(3) 0.0853(9) Uani d D 1
H H1W2 0.342(7) 1.212(5) 0.1862(18) 0.14(2) Uiso d D 1
H H2W2 0.377(5) 1.138(2) 0.291(5) 0.102(16) Uiso d D 1

loop_
_atom_site_aniso_label
_atom_site_aniso_U_11
_atom_site_aniso_U_22
_atom_site_aniso_U_33
_atom_site_aniso_U_12
_atom_site_aniso_U_13
_atom_site_aniso_U_23
N1 0.0253(7) 0.0373(8) 0.0305(8) 0.0035(7) -0.0013(6) -0.0010(7)
C1 0.0269(8) 0.0302(9) 0.0340(10) -0.0008(7) -0.0006(8) 0.0009(8)
C4 0.0497(13) 0.0528(13) 0.0336(11) 0.0120(11) -0.0023(10) -0.0100(10)
C3 0.0509(14) 0.0664(15) 0.0302(11) 0.0051(12) 0.0036(10) 0.0053(10)
C2 0.0503(14) 0.0483(12) 0.0373(11) 0.0099(11) -0.0022(10) 0.0077(10)
C5 0.0263(9) 0.0307(9) 0.0341(9) -0.0010(7) -0.0025(7) 0.0004(7)
C6 0.0295(10) 0.0353(10) 0.0440(11) 0.0017(8) -0.0003(9) -0.0092(9)
C7 0.0268(9) 0.0308(10) 0.0395(10) 0.0021(7) 0.0069(8) -0.0029(8)
N2 0.0268(8) 0.0287(8) 0.0504(10) -0.0013(7) 0.0017(8) -0.0009(7)
N6 0.0359(9) 0.0364(9) 0.0451(10) 0.0001(8) -0.0002(8) 0.0007(8)
N5 0.0336(10) 0.0414(10) 0.0528(11) 0.0032(7) -0.0036(9) 0.0010(9)
N4 0.0326(10) 0.0413(11) 0.0729(14) -0.0032(8) -0.0099(10) 0.0045(10)
N3 0.0353(9) 0.0322(9) 0.0754(14) -0.0010(8) -0.0123(10) 0.0043(10)
O1 0.0475(9) 0.0342(8) 0.0589(10) 0.0024(7) 0.0197(8) 0.0066(7)
OW1 0.0527(10) 0.0348(8) 0.0716(13) -0.0039(8) 0.0080(10) -0.0009(8)
OW2 0.0753(17) 0.0925(18) 0.0882(19) 0.0347(15) 0.0316(15) 0.0277(15)

loop_
_atom_type_symbol
_atom_type_description
_atom_type_scat_dispersion_real
_atom_type_scat_dispersion_imag
_atom_type_scat_source
C C 0.0033 0.0016 'International Tables Vol C Tables 4.2.6.8 and 6.1.1.4'
H H 0.0000 0.0000 'International Tables Vol C Tables 4.2.6.8 and 6.1.1.4'
N N 0.0061 0.0033 'International Tables Vol C Tables 4.2.6.8 and 6.1.1.4'
O O 0.0106 0.0060 'International Tables Vol C Tables 4.2.6.8 and 6.1.1.4'

loop_
_geom_angle_atom_site_label_1
_geom_angle_atom_site_label_2
_geom_angle_atom_site_label_3
_geom_angle
_geom_angle_publ_flag
C1 N1 C4 107.56(16) no
C1 N1 H1 110.7(18) no
C4 N1 H1 104.3(18) no
N1 C1 C5 110.27(15) no
N1 C1 C2 105.21(16) no
C5 C1 C2 112.21(17) no
N1 C1 H4 109.8(17) no
C5 C1 H4 105.1(16) no
C2 C1 H4 114.3(17) no
C3 C4 N1 104.33(19) no
C3 C4 H4A 110.9 no
N1 C4 H4A 110.9 no
C3 C4 H4B 110.9 no
N1 C4 H4B 110.9 no
H4A C4 H4B 108.9 no
C4 C3 C2 102.9(2) no
C4 C3 H3A 111.2 no
C2 C3 H3A 111.2 no
C4 C3 H3B 111.2 no
C2 C3 H3B 111.2 no
H3A C3 H3B 109.1 no
C3 C2 C1 102.88(18) no
C3 C2 H2A 111.2 no
C1 C2 H2A 111.2 no
C3 C2 H2B 111.2 no
C1 C2 H2B 111.2 no
H2A C2 H2B 109.1 no
O1 C5 N2 124.28(19) no
O1 C5 C1 121.12(18) no
N2 C5 C1 114.58(17) no
N2 C6 C7 112.48(18) no
N2 C6 H6A 109.1 no
C7 C6 H6A 109.1 no
N2 C6 H6B 109.1 no
C7 C6 H6B 109.1 no
H6A C6 H6B 107.8 no
N6 C7 N3 111.32(19) no
N6 C7 C6 123.66(18) no
N3 C7 C6 125.02(18) no
C5 N2 C6 121.71(17) no
C5 N2 H2 120.8(19) no
C6 N2 H2 117.5(19) no
C7 N6 N5 104.91(17) no
N4 N5 N6 109.71(19) no
N5 N4 N3 108.78(19) no
C7 N3 N4 105.27(18) no
C7 N3 H3 127.4 no
N4 N3 H3 127.4 no
H2W1 OW1 H1W1 109(4) no
H1W2 OW2 H2W2 114(6) no

loop_
_geom_bond_atom_site_label_1
_geom_bond_atom_site_label_2
_geom_bond_distance
_geom_bond_publ_flag
N1 C1 1.501(3) no
N1 C4 1.508(3) no
N1 H1 0.86(3) no
C1 C5 1.523(3) no
C1 C2 1.537(3) no
C1 H4 0.970(10) no
C4 C3 1.506(4) no
C4 H4A 0.9700 no
C4 H4B 0.9700 no
C3 C2 1.517(4) no
C3 H3A 0.9700 no
C3 H3B 0.9700 no
C2 H2A 0.9700 no
C2 H2B 0.9700 no
C5 O1 1.227(3) no
C5 N2 1.326(3) no
C6 N2 1.457(3) no
C6 C7 1.504(3) no
C6 H6A 0.9700 no
C6 H6B 0.9700 no
C7 N6 1.324(3) no
C7 N3 1.325(3) no
N2 H2 0.86(3) no
N6 N5 1.336(3) no
N5 N4 1.305(3) no
N4 N3 1.340(3) no
N3 H3 0.8600 no
OW1 H2W1 0.86(3) no
OW1 H1W1 0.85(3) no
OW2 H1W2 0.85(3) no
OW2 H2W2 0.85(3) no

loop_
_geom_hbond_atom_site_label_D
_geom_hbond_atom_site_label_H
_geom_hbond_atom_site_label_A
_geom_hbond_site_symmetry_A
_geom_hbond_distance_DH
_geom_hbond_distance_HA
_geom_hbond_distance_DA
_geom_hbond_angle_DHA
_geom_hbond_publ_flag
OW1 H1W1 OW2 1_655 0.86(3) 1.91(3) 2.757(3) 173(5) y
OW1 H2W1 N6 4_576 0.85(3) 2.03(3) 2.879(3) 174(3) y
N2 H2 OW1 . 0.86(3) 1.98(3) 2.835(3) 176(3) y
OW2 H2W2 N5 . 0.85(3) 2.06(2) 2.878(4) 161(5) y

loop_
_geom_torsion_atom_site_label_1
_geom_torsion_atom_site_label_2
_geom_torsion_atom_site_label_3
_geom_torsion_atom_site_label_4
_geom_torsion
_geom_torsion_publ_flag
C4 N1 C1 C5 126.45(19) no
C4 N1 C1 C2 5.3(2) no
C1 N1 C4 C3 20.2(2) no
N1 C4 C3 C2 -37.8(3) no
C4 C3 C2 C1 40.9(3) no
N1 C1 C2 C3 -28.4(2) no
C5 C1 C2 C3 -148.30(19) no
N1 C1 C5 O1 -12.9(3) no
C2 C1 C5 O1 104.0(2) no
N1 C1 C5 N2 168.81(17) no
C2 C1 C5 N2 -74.3(2) no
N2 C6 C7 N6 -90.8(2) no
N2 C6 C7 N3 89.0(3) no
O1 C5 N2 C6 -2.6(3) no
C1 C5 N2 C6 175.63(18) no
C7 C6 N2 C5 -85.2(2) no
N3 C7 N6 N5 0.3(3) no
C6 C7 N6 N5 -179.9(2) no
C7 N6 N5 N4 -0.1(3) no
N6 N5 N4 N3 0.0(3) no
N6 C7 N3 N4 -0.3(3) no
C6 C7 N3 N4 179.9(2) no
N5 N4 N3 C7 0.2(3) no

loop_
_cod_related_entry_id
_cod_related_entry_database
_cod_related_entry_code
1 ChemSpider 21178324
